data_4026517
loop_
_publ_author_name
'Martin \<Stefko'
'Lenka Slav\<et\'insk\'a'
'Blanka Klepet\'a\<rov\'a'
'Michal Hocek'

_publ_contact_author_address
;Institute of Organic Chemistry and Biochemistry
Academy of Sciences of the Czech Republic
Flemingovo nam. 2
16010 Prague 6
Czech Republic
;
_publ_contact_author_email hocek@uochb.cas.cz
_publ_contact_author_fax '+420 220183559'
_publ_contact_author_name 'Hocek Michal'
_publ_contact_author_phone '+420 220183324'
_publ_section_title
;
 General and Modular Synthesis of Isomeric 5-Substituted Pyridin-2-yl and
 6-Substituted Pyridin-3-yl C-Ribonucleosides Bearing Diverse Alkyl, Aryl,
 Hetaryl, Amino, Carbamoyl, and Hydroxy Groups
;
_journal_name_full 'Journal of Organic Chemistry'
_journal_page_first 6619
_journal_page_last 6635
_journal_paper_doi 10.1021/jo200949c
_journal_volume 76
_journal_year 2011
_chemical_absolute_configuration ad
_chemical_formula_moiety 'C14 H15 N1 O4 S1'
_chemical_formula_sum 'C14 H15 N O4 S'
_chemical_formula_weight 293.34
_chemical_name_systematic 1\b-[5-(2-Thienyl)pyridin-2-yl]-1-deoxy-D-ribofuranose
_space_group_IT_number 4
_symmetry_cell_setting monoclinic
_symmetry_Int_Tables_number 4
_symmetry_space_group_name_Hall 'P 2yb'
_symmetry_space_group_name_H-M 'P 1 21 1'
_atom_sites_solution_hydrogens geom
_atom_sites_solution_primary direct
_cell_angle_alpha 90
_cell_angle_beta 100.351(7)
_cell_angle_gamma 90
_cell_formula_units_Z 2
_cell_length_a 4.9831(3)
_cell_length_b 11.6287(8)
_cell_length_c 11.8750(8)
_cell_measurement_reflns_used 2927
_cell_measurement_temperature 170
_cell_measurement_theta_max 77
_cell_measurement_theta_min 5
_cell_volume 676.92(8)
_computing_cell_refinement 'CrysAlis RED, (Oxford Diffraction, 2002)'
_computing_data_collection 'Xcalibur, (Oxford Diffraction, 2002)'
_computing_data_reduction 'CrysAlis RED, (Oxford Diffraction, 2002)'
_computing_molecular_graphics 'CAMERON (Watkin et al., 1996)'
_computing_publication_material 'CRYSTALS (Betteridge et al., 2003)'
_computing_structure_refinement 'CRYSTALS (Betteridge et al., 2003)'
_computing_structure_solution 'SIR92 (Altomare et al., 1994)'
_diffrn_ambient_temperature 170
_diffrn_measured_fraction_theta_full 0.991
_diffrn_measured_fraction_theta_max 0.978
_diffrn_measurement_device Area
_diffrn_measurement_device_type 'Oxford Diffraction XCALIBUR'
_diffrn_measurement_method '\f & \w scans'
_diffrn_radiation_monochromator graphite
_diffrn_radiation_probe x-ray
_diffrn_radiation_type 'Cu K\a'
_diffrn_radiation_wavelength 1.54184
_diffrn_reflns_av_R_equivalents 0.039
_diffrn_reflns_limit_h_max 4
_diffrn_reflns_limit_h_min -6
_diffrn_reflns_limit_k_max 14
_diffrn_reflns_limit_k_min -14
_diffrn_reflns_limit_l_max 14
_diffrn_reflns_limit_l_min -15
_diffrn_reflns_number 5444
_diffrn_reflns_theta_full 74.170
_diffrn_reflns_theta_max 77.261
_diffrn_reflns_theta_min 5.367
_diffrn_standards_number 0
_exptl_absorpt_coefficient_mu 2.254
_exptl_absorpt_correction_T_max 0.85
_exptl_absorpt_correction_T_min 0.59
_exptl_absorpt_correction_type numerical
_exptl_absorpt_process_details
; 
 Analytical Absorption (De Meulenaer & Tompa, 1965) 
;
_exptl_crystal_colour colourless
_exptl_crystal_density_diffrn 1.439
_exptl_crystal_description prism
_exptl_crystal_F_000 308
_exptl_crystal_size_max 0.510
_exptl_crystal_size_mid 0.170
_exptl_crystal_size_min 0.070
_refine_diff_density_max 0.31
_refine_diff_density_min -0.35
_refine_ls_abs_structure_details 'Flack (1983), 0 Friedel-pairs'
_refine_ls_abs_structure_Flack 0.05(4)
_refine_ls_extinction_method none
_refine_ls_goodness_of_fit_ref 1.0708
_refine_ls_hydrogen_treatment constr
_refine_ls_matrix_type full
_refine_ls_number_parameters 218
_refine_ls_number_reflns 2417
_refine_ls_number_restraints 41
_refine_ls_R_factor_all 0.0682
_refine_ls_R_factor_gt 0.0554
_refine_ls_shift/su_max 0.0065680
_refine_ls_shift/su_mean 7.5918036
_refine_ls_structure_factor_coef F
_refine_ls_weighting_details
;
 Method, part 1, Chebychev polynomial, (Watkin, 1994, Prince, 1982) 
 [weight] = 1.0/[A~0~*T~0~(x)+A~1~*T~1~(x) ... +A~n-1~]*T~n-1~(x)] 
 where A~i~ are the Chebychev coefficients listed below and x= Fcalc/Fmax 
 Method = Robust Weighting (Prince, 1982) 
 W = [weight] * [1-(deltaF/6*sigmaF)^2^]^2^ 
 A~i~ are: 
 12.0 2.19 8.18 
;
_refine_ls_weighting_scheme calc
_refine_ls_wR_factor_all 0.0808
_refine_ls_wR_factor_gt 0.0678
_refine_ls_wR_factor_ref 0.0678
_reflns_limit_h_max 6
_reflns_limit_h_min -6
_reflns_limit_k_max 14
_reflns_limit_k_min -14
_reflns_limit_l_max 15
_reflns_limit_l_min 0
_reflns_number_gt 2417
_reflns_number_total 2758
_reflns_threshold_expression I>2.0\s(I)
_oxford_diffrn_Wilson_B_factor 3.76
_oxford_diffrn_Wilson_scale 0.01
_oxford_refine_ls_r_factor_ref 0.0554
_oxford_refine_ls_scale 12.75(4)
_oxford_reflns_number_all 2758
_oxford_reflns_threshold_expression_ref I>2.0\s(I)
_cod_data_source_file jo200949c_si_005.cif
_cod_data_source_block 1
_cod_original_sg_symbol_H-M 'P 21'
_cod_original_formula_sum 'C14 H15 N1 O4 S1'
_cod_database_code 4026517

loop_
_symmetry_equiv_pos_as_xyz
x,y,z
-x,y+1/2,-z

loop_
_atom_site_label
_atom_site_type_symbol
_atom_site_fract_x
_atom_site_fract_y
_atom_site_fract_z
_atom_site_U_iso_or_equiv
_atom_site_occupancy
_atom_site_adp_type
_atom_site_refinement_flags_posn
_atom_site_refinement_flags_adp
S17 S -0.3268(9) 0.4370(4) 0.5470(3) 0.0486 0.5300 Uani D .
S171 S -0.5018(12) 0.5876(4) 0.3699(5) 0.0446 0.4700 Uani D .
O6 O 0.3540(5) 0.3719(2) 0.02240(18) 0.0360 1.0000 Uani . .
O7 O 0.2512(5) 0.4995(2) -0.1796(2) 0.0396 1.0000 Uani . .
O8 O 0.5615(4) 0.1247(2) -0.0617(2) 0.0414 1.0000 Uani . .
O9 O 0.2079(4) 0.0791(2) 0.0893(2) 0.0399 1.0000 Uani . .
N12 N -0.1724(6) 0.4648(2) 0.2313(2) 0.0368 1.0000 Uani . .
C1 C 0.3310(7) 0.2850(3) 0.1054(3) 0.0346 1.0000 Uani . .
C2 C 0.1901(6) 0.1866(3) 0.0330(3) 0.0343 1.0000 Uani . .
C3 C 0.3173(6) 0.1906(3) -0.0752(3) 0.0360 1.0000 Uani . .
C4 C 0.3868(6) 0.3179(3) -0.0836(3) 0.0346 1.0000 Uani . .
C5 C 0.2032(7) 0.3790(3) -0.1807(3) 0.0385 1.0000 Uani . .
C10 C 0.1705(6) 0.3325(3) 0.1901(3) 0.0335 1.0000 Uani . .
C11 C -0.0167(6) 0.4205(3) 0.1604(3) 0.0359 1.0000 Uani . .
C13 C -0.1413(6) 0.4230(3) 0.3382(3) 0.0367 1.0000 Uani . .
C14 C 0.0407(7) 0.3338(3) 0.3751(3) 0.0413 1.0000 Uani . .
C15 C 0.1964(7) 0.2881(3) 0.3003(3) 0.0407 1.0000 Uani . .
C16 C -0.3090(7) 0.4771(3) 0.4122(3) 0.0419 1.0000 Uani D .
C18 C -0.573(3) 0.5400(10) 0.5642(15) 0.0453 0.5300 Uani D U
C19 C -0.634(4) 0.6052(12) 0.4663(11) 0.0489 0.5300 Uani D U
C20 C -0.521(5) 0.5617(14) 0.377(2) 0.0410 0.5300 Uani D U
C181 C -0.641(4) 0.5874(14) 0.4958(14) 0.0478 0.4700 Uani D U
C191 C -0.506(3) 0.5120(13) 0.5718(17) 0.0492 0.4700 Uani D U
C201 C -0.297(4) 0.4535(16) 0.5276(15) 0.0455 0.4700 Uani D U
H11 H 0.5111 0.2608 0.1444 0.0418 1.0000 Uiso R .
H21 H -0.0057 0.2048 0.0119 0.0407 1.0000 Uiso R .
H31 H 0.1931 0.1662 -0.1446 0.0444 1.0000 Uiso R .
H41 H 0.5774 0.3271 -0.0934 0.0418 1.0000 Uiso R .
H51 H 0.2383 0.3489 -0.2515 0.0454 1.0000 Uiso R .
H52 H 0.0096 0.3635 -0.1753 0.0454 1.0000 Uiso R .
H71 H 0.1218 0.5308 -0.1553 0.0615 1.0000 Uiso R .
H81 H 0.5268 0.0578 -0.0804 0.0622 1.0000 Uiso R .
H91 H 0.3719 0.0646 0.1044 0.0602 1.0000 Uiso R .
H111 H -0.0366 0.4505 0.0853 0.0424 1.0000 Uiso R .
H141 H 0.0570 0.3064 0.4500 0.0501 1.0000 Uiso R .
H151 H 0.3192 0.2294 0.3235 0.0491 1.0000 Uiso R .
H181 H -0.6472 0.5488 0.6305 0.0531 0.5300 Uiso R .
H191 H -0.7719 0.6608 0.4554 0.0549 0.5300 Uiso R .
H1811 H -0.7725 0.6402 0.5108 0.0542 0.4700 Uiso R .
H1911 H -0.5395 0.5024 0.6457 0.0500 0.4700 Uiso R .
H201 H -0.5335 0.5992 0.3056 0.0433 0.5300 Uiso R .
H2011 H -0.1885 0.3938 0.5669 0.0482 0.4700 Uiso R .

loop_
_atom_site_aniso_label
_atom_site_aniso_U_11
_atom_site_aniso_U_22
_atom_site_aniso_U_33
_atom_site_aniso_U_23
_atom_site_aniso_U_13
_atom_site_aniso_U_12
S17 0.0531(16) 0.061(2) 0.0347(10) 0.0049(10) 0.0158(10) -0.0089(13)
S171 0.0475(17) 0.039(2) 0.0511(15) -0.0038(17) 0.0198(12) -0.0016(16)
O6 0.0444(11) 0.0315(10) 0.0329(11) -0.0006(8) 0.0093(9) -0.0043(9)
O7 0.0426(11) 0.0347(11) 0.0446(12) 0.0022(9) 0.0160(10) 0.0018(9)
O8 0.0367(11) 0.0317(10) 0.0593(14) -0.0055(9) 0.0177(10) 0.0008(8)
O9 0.0375(10) 0.0333(10) 0.0520(13) 0.0027(10) 0.0162(10) -0.0010(9)
N12 0.0403(13) 0.0346(14) 0.0380(13) -0.0007(10) 0.0141(11) 0.0015(11)
C1 0.0314(14) 0.0334(15) 0.0397(16) 0.0003(12) 0.0083(13) -0.0007(11)
C2 0.0299(14) 0.0289(14) 0.0461(17) -0.0012(12) 0.0123(13) -0.0008(11)
C3 0.0309(14) 0.0332(15) 0.0453(17) -0.0046(12) 0.0109(13) -0.0023(12)
C4 0.0298(13) 0.0344(15) 0.0419(16) -0.0020(12) 0.0130(12) -0.0001(11)
C5 0.0422(16) 0.0359(14) 0.0381(16) -0.0007(13) 0.0093(14) -0.0010(13)
C10 0.0332(13) 0.0315(13) 0.0367(15) -0.0012(11) 0.0089(12) -0.0026(12)
C11 0.0387(15) 0.0359(15) 0.0351(15) 0.0019(12) 0.0118(12) 0.0002(12)
C13 0.0373(15) 0.0373(15) 0.0364(15) -0.0061(13) 0.0089(13) -0.0086(12)
C14 0.0486(18) 0.0442(16) 0.0315(15) 0.0037(13) 0.0086(14) -0.0014(15)
C15 0.0416(16) 0.0385(16) 0.0431(18) 0.0053(13) 0.0103(15) 0.0015(13)
C16 0.0406(16) 0.0424(17) 0.0459(18) -0.0053(14) 0.0167(15) -0.0091(14)
C18 0.055(5) 0.037(5) 0.049(4) -0.015(4) 0.022(5) -0.014(4)
C19 0.060(5) 0.035(5) 0.061(6) 0.002(4) 0.038(5) -0.008(4)
C20 0.049(4) 0.025(5) 0.055(5) -0.005(4) 0.026(4) -0.019(4)
C181 0.055(4) 0.038(5) 0.062(6) -0.002(5) 0.040(5) -0.011(4)
C191 0.058(6) 0.048(7) 0.051(5) -0.015(5) 0.034(5) -0.007(4)
C201 0.052(4) 0.034(4) 0.061(6) 0.000(4) 0.039(4) -0.018(3)

loop_
_atom_type_symbol
_atom_type_scat_dispersion_real
_atom_type_scat_dispersion_imag
_atom_type_scat_Cromer_Mann_a1
_atom_type_scat_Cromer_Mann_b1
_atom_type_scat_Cromer_Mann_a2
_atom_type_scat_Cromer_Mann_b2
_atom_type_scat_Cromer_Mann_a3
_atom_type_scat_Cromer_Mann_b3
_atom_type_scat_Cromer_Mann_a4
_atom_type_scat_Cromer_Mann_b4
_atom_type_scat_Cromer_Mann_c
_atom_type_scat_source
C 0.0181 0.0091 2.3100 20.8439 1.0200 10.2075 1.5886 0.5687 0.8650 51.6512 0.2156 'International Tables Vol C 4.2.6.8 and 6.1.1.4'
H 0.0000 0.0000 0.4930 10.5109 0.3229 26.1257 0.1402 3.1424 0.0408 57.7998 0.0030 'International Tables Vol C 4.2.6.8 and 6.1.1.4'
N 0.0311 0.0180 12.2126 0.0057 3.1322 9.8933 2.0125 28.9975 1.1663 0.5826 -11.5290 'International Tables Vol C 4.2.6.8 and 6.1.1.4'
O 0.0492 0.0322 3.0485 13.2771 2.2868 5.7011 1.5463 0.3239 0.8670 32.9089 0.2508 'International Tables Vol C 4.2.6.8 and 6.1.1.4'
S 0.3331 0.5567 6.9053 1.4679 5.2034 22.2151 1.4379 0.2536 1.5863 56.1720 0.8669 'International Tables Vol C 4.2.6.8 and 6.1.1.4'

loop_
_geom_angle_atom_site_label_1
_geom_angle_atom_site_label_2
_geom_angle_atom_site_label_3
_geom_angle
_geom_angle_publ_flag
C16 S17 C18 94.5(7) yes
C16 S171 C181 92.2(8) yes
C1 O6 C4 109.2(2) yes
C5 O7 H71 107.1 no
C3 O8 H81 110.3 no
C2 O9 H91 105.0 no
C11 N12 C13 118.2(3) yes
O6 C1 C2 103.2(3) yes
O6 C1 C10 108.7(2) yes
C2 C1 C10 114.1(3) yes
O6 C1 H11 110.5 no
C2 C1 H11 110.1 no
C10 C1 H11 110.1 no
C1 C2 O9 114.4(3) yes
C1 C2 C3 103.4(2) yes
O9 C2 C3 115.0(2) yes
C1 C2 H21 108.5 no
O9 C2 H21 106.5 no
C3 C2 H21 108.7 no
C2 C3 O8 111.3(3) yes
C2 C3 C4 102.5(2) yes
O8 C3 C4 109.3(2) yes
C2 C3 H31 113.7 no
O8 C3 H31 109.7 no
C4 C3 H31 110.0 no
C3 C4 O6 107.6(2) yes
C3 C4 C5 113.0(3) yes
O6 C4 C5 108.2(2) yes
C3 C4 H41 110.4 no
O6 C4 H41 108.6 no
C5 C4 H41 108.9 no
C4 C5 O7 112.2(3) yes
C4 C5 H51 108.5 no
O7 C5 H51 108.2 no
C4 C5 H52 109.0 no
O7 C5 H52 110.0 no
H51 C5 H52 108.9 no
C1 C10 C11 121.1(3) yes
C1 C10 C15 121.6(3) yes
C11 C10 C15 117.2(3) yes
C10 C11 N12 124.0(3) yes
C10 C11 H111 117.6 no
N12 C11 H111 118.3 no
N12 C13 C14 121.6(3) yes
N12 C13 C16 115.6(3) yes
C14 C13 C16 122.8(3) yes
C13 C14 C15 119.3(3) yes
C13 C14 H141 119.5 no
C15 C14 H141 121.1 no
C10 C15 C14 119.6(3) yes
C10 C15 H151 119.9 no
C14 C15 H151 120.5 no
C13 C16 S17 125.9(3) yes
C13 C16 S171 121.6(3) yes
S17 C16 S171 112.5(3) yes
C13 C16 C20 126.1(10) yes
S17 C16 C20 107.4(9) yes
C13 C16 C201 125.6(10) yes
S171 C16 C201 112.2(10) yes
C20 C16 C201 108.4(14) yes
S17 C18 C19 109.3(14) yes
S17 C18 H181 124.3 no
C19 C18 H181 126.4 no
C18 C19 C20 112.8(18) yes
C18 C19 H191 122.8 no
C20 C19 H191 122.5 no
C16 C20 C19 114.0(19) yes
C16 C20 H201 119.5 no
C19 C20 H201 123.4 no
S171 C181 C191 110.1(15) yes
S171 C181 H1811 123.8 no
C191 C181 H1811 125.6 no
C181 C191 C201 112.1(19) yes
C181 C191 H1911 123.7 no
C201 C191 H1911 124.1 no
C191 C201 C16 111.5(19) yes
C191 C201 H2011 124.0 no
C16 C201 H2011 123.3 no

loop_
_geom_bond_atom_site_label_1
_geom_bond_atom_site_label_2
_geom_bond_distance
_geom_bond_publ_flag
S17 C16 1.685(5) yes
S17 C18 1.754(13) yes
S171 C16 1.628(6) yes
S171 C181 1.757(15) yes
O6 C1 1.431(4) yes
O6 C4 1.442(4) yes
O7 C5 1.421(4) yes
O7 H71 0.836 no
O8 C3 1.422(4) yes
O8 H81 0.819 no
O9 C2 1.414(4) yes
O9 H91 0.822 no
N12 C11 1.346(4) yes
N12 C13 1.342(4) yes
C1 C2 1.524(4) yes
C1 C10 1.499(4) yes
C1 H11 0.975 no
C2 C3 1.533(4) yes
C2 H21 0.986 no
C3 C4 1.528(4) yes
C3 H31 0.979 no
C4 C5 1.514(5) yes
C4 H41 0.983 no
C5 H51 0.955 no
C5 H52 0.995 no
C10 C11 1.387(4) yes
C10 C15 1.391(4) yes
C11 H111 0.945 no
C13 C14 1.396(5) yes
C13 C16 1.460(4) yes
C14 C15 1.386(5) yes
C14 H141 0.934 no
C15 H151 0.925 no
C16 C20 1.45(2) yes
C16 C201 1.388(17) yes
C18 C19 1.375(17) yes
C18 H181 0.932 no
C19 C20 1.38(3) yes
C19 H191 0.935 no
C20 H201 0.950 no
C181 C191 1.35(2) yes
C181 H1811 0.938 no
C191 C201 1.42(2) yes
C191 H1911 0.930 no
C201 H2011 0.950 no

loop_
_geom_hbond_atom_site_label_D
_geom_hbond_atom_site_label_H
_geom_hbond_atom_site_label_A
_geom_hbond_site_symmetry_A
_geom_hbond_angle_DHA
_geom_hbond_distance_DH
_geom_hbond_distance_HA
_geom_hbond_distance_DA
_geom_hbond_publ_flag
C2 H21 O8 1_455 144 0.99 2.37 3.214(4) yes
C3 H31 N12 2_545 125 0.98 2.55 3.220(4) yes
O7 H71 O9 2_555 170 0.84 2.02 2.850(3) yes
O8 H81 O6 2_645 141 0.82 2.31 2.994(3) yes
O8 H81 N12 2_545 133 0.82 2.52 3.142(3) yes
O9 H91 O7 2_645 163 0.82 2.07 2.869(3) yes
C11 H111 O9 2_555 160 0.95 2.57 3.477(4) yes
C18 H181 O7 1_456 157 0.93 2.47 3.346(12) yes
C191 H181 O7 1_456 135 1.16 2.47 3.391(12) yes
C18 H1911 O7 1_456 139 1.05 2.48 3.346(12) yes
C191 H1911 O7 1_456 165 0.93 2.48 3.391(12) yes
